data_1535993
loop_
_publ_author_name
'Vernon, L.W.'
'Milligan, W.O.'

_publ_section_title
;
 The crystal structure of rutile-like heavy metal orthovanadates
;
_journal_name_full 'Texas Journal of Science'
_journal_page_first 82
_journal_page_last 85
_journal_volume 1
_journal_year 1951
_chemical_formula_sum 'O4 Rh V'
_chemical_name_systematic 'Rh V O4'
_space_group_IT_number 136
_symmetry_space_group_name_Hall '-P 4n 2n'
_symmetry_space_group_name_H-M 'P 42/m n m'
_cell_angle_alpha 90
_cell_angle_beta 90
_cell_angle_gamma 90
_cell_formula_units_Z 1
_cell_length_a 4.55
_cell_length_b 4.55
_cell_length_c 2.91
_cell_volume 60.244
_citation_journal_id_ASTM TEXJC9
_cod_data_source_file Vernon_TEXJC9_1951_656.cif
_cod_data_source_block O4Rh1V1
_cod_original_cell_volume 60.24428
_cod_original_formula_sum 'O4 Rh1 V1'
_cod_database_code 1535993

loop_
_symmetry_equiv_pos_as_xyz
x,y,z
-y+1/2,x+1/2,z+1/2
-x,-y,z
y+1/2,-x+1/2,z+1/2
x+1/2,-y+1/2,-z+1/2
y,x,-z
-x+1/2,y+1/2,-z+1/2
-y,-x,-z
-x,-y,-z
y-1/2,-x-1/2,-z-1/2
x,y,-z
-y-1/2,x-1/2,-z-1/2
-x-1/2,y-1/2,z-1/2
-y,-x,z
x-1/2,-y-1/2,z-1/2
y,x,z

loop_
_atom_site_label
_atom_site_type_symbol
_atom_site_fract_x
_atom_site_fract_y
_atom_site_fract_z
_atom_site_occupancy
_atom_site_U_iso_or_equiv
Rh1 Rh+3 0 0 0 0.5 0.0
O1 O-2 0.3 0.3 0 1 0.0
V1 V+5 0 0 0 0.5 0.0
